data_7050556
loop_
_publ_author_name
'Pal, Pankaj K.'
'Drew, Michael G. B.'
'Truter, Mary R.'
'Tocher, Derek A.'
'Datta, Dipankar'

_publ_section_title
;
 Light-assisted synthesis of a Ru(vi) nitrido complex by the reaction
 of azide with a Ru(iii) complex
;
_journal_issue 5
_journal_name_full 'New Journal of Chemistry'
_journal_page_first 786
_journal_paper_doi 10.1039/b301150j
_journal_volume 27
_journal_year 2003
_chemical_formula_moiety
;
[ Na[Ru(L')(N)(H2O)].1.4H2O ]
;
_chemical_formula_sum 'C10 H20.8 N3 Na O6.4 Ru'
_chemical_formula_weight 409.56
_chemical_name_common Na(Ru(L')(N)(H2O)).1.4H2O
_chemical_name_systematic
; 
? 
;
_space_group_IT_number 4
_symmetry_cell_setting monoclinic
_symmetry_space_group_name_Hall 'P 2yb'
_symmetry_space_group_name_H-M 'P 1 21 1'
_atom_sites_solution_hydrogens geom
_atom_sites_solution_primary direct
_atom_sites_solution_secondary difmap
_audit_creation_method SHELXL
_cell_angle_alpha 90.00
_cell_angle_beta 97.77(3)
_cell_angle_gamma 90.00
_cell_formula_units_Z 10
_cell_length_a 12.078(2)
_cell_length_b 19.010(4)
_cell_length_c 18.010(4)
_cell_measurement_reflns_used 25
_cell_measurement_temperature 293(2)
_cell_measurement_theta_max 11
_cell_measurement_theta_min 8
_cell_volume 4097.2(15)
_computing_cell_refinement P3
_computing_data_collection P3
_computing_data_reduction XDISK
_computing_molecular_graphics XP
_computing_publication_material CIFTAB
_computing_structure_refinement 'SHELXL-93 (Sheldrick, 1993)'
_computing_structure_solution 'SHELXS-86 (Sheldrick, 1990)'
_diffrn_ambient_temperature 293(2)
_diffrn_measurement_device 'Nicolet P3'
_diffrn_radiation_monochromator graphite
_diffrn_radiation_source 'normal-focus sealed tube'
_diffrn_radiation_type MoK\a
_diffrn_radiation_wavelength 0.71073
_diffrn_reflns_av_R_equivalents 0.0000
_diffrn_reflns_av_sigmaI/netI 0.0277
_diffrn_reflns_limit_h_max 14
_diffrn_reflns_limit_h_min -14
_diffrn_reflns_limit_k_max 22
_diffrn_reflns_limit_k_min 0
_diffrn_reflns_limit_l_max 21
_diffrn_reflns_limit_l_min 0
_diffrn_reflns_number 7496
_diffrn_reflns_theta_max 25.07
_diffrn_reflns_theta_min 2.52
_diffrn_standards_decay_% <3%
_diffrn_standards_interval_count 97
_diffrn_standards_number 3
_exptl_absorpt_coefficient_mu 1.013
_exptl_absorpt_correction_T_max 0.62
_exptl_absorpt_correction_T_min 1.00
_exptl_absorpt_correction_type DIFABS
_exptl_crystal_colour orange
_exptl_crystal_density_diffrn 1.660
_exptl_crystal_description block
_exptl_crystal_F_000 2080
_exptl_crystal_size_max 0.68
_exptl_crystal_size_mid 0.46
_exptl_crystal_size_min 0.34
_refine_diff_density_max 1.346
_refine_diff_density_min -1.720
_refine_diff_density_rms 0.144
_refine_ls_abs_structure_details 'Flack H D (1983), Acta Cryst. A39, 876-881'
_refine_ls_abs_structure_Flack 0.02(5)
_refine_ls_extinction_method none
_refine_ls_goodness_of_fit_all 1.055
_refine_ls_goodness_of_fit_obs 1.061
_refine_ls_hydrogen_treatment 'fixed contribution'
_refine_ls_matrix_type full
_refine_ls_number_parameters 841
_refine_ls_number_reflns 7488
_refine_ls_number_restraints 1
_refine_ls_restrained_S_all 1.091
_refine_ls_restrained_S_obs 1.061
_refine_ls_R_factor_all 0.0660
_refine_ls_R_factor_obs 0.0609
_refine_ls_shift/esd_max 0.014
_refine_ls_shift/esd_mean 0.000
_refine_ls_structure_factor_coef Fsqd
_refine_ls_weighting_details 'w=1/[\s^2^(Fo^2^)+(0.0921P)^2^+24.6324P] where P=(Fo^2^+2Fc^2^)/3'
_refine_ls_weighting_scheme calc
_refine_ls_wR_factor_all 0.1697
_refine_ls_wR_factor_obs 0.1597
_reflns_number_observed 7053
_reflns_number_total 7496
_reflns_observed_criterion >2sigma(I)
_cod_data_source_file b301150j.txt
_cod_data_source_block 2
_cod_depositor_comments
;
The following automatic conversions were performed:

'_refine_ls_weighting_scheme' value 'calc
w=1/[\s^2^(Fo^2^)+(0.0921P)^2^+24.6324P] where P=(Fo^2^+2Fc^2^)/3'
was changed to 'calc'. New tag '_refine_ls_weighting_details' was
created. The value of the new tag was set to
'w=1/[\s^2^(Fo^2^)+(0.0921P)^2^+24.6324P] where P=(Fo^2^+2Fc^2^)/3'.

Automatic conversion script
Id: cif_fix_values 3143 2015-03-26 13:38:13Z robertas 
;
_cod_original_cell_volume 4097.2(14)
_cod_original_sg_symbol_H-M P2(1)
_cod_original_formula_sum 'C10 H20.80 N3 Na O6.40 Ru'
_cod_database_code 7050556

loop_
_symmetry_equiv_pos_as_xyz
'x, y, z'
'-x, y+1/2, -z'

loop_
_atom_site_aniso_label
_atom_site_aniso_U_11
_atom_site_aniso_U_22
_atom_site_aniso_U_33
_atom_site_aniso_U_23
_atom_site_aniso_U_13
_atom_site_aniso_U_12
Ru1 0.0385(5) 0.0328(5) 0.0363(5) 0.0095(4) 0.0127(4) -0.0048(4)
O11 0.073(7) 0.044(5) 0.047(5) 0.003(5) 0.036(5) -0.016(5)
O12 0.065(7) 0.036(5) 0.062(6) 0.002(5) 0.044(5) -0.014(5)
O13 0.073(7) 0.018(4) 0.040(5) 0.008(4) 0.009(4) -0.002(4)
O14 0.037(4) 0.036(5) 0.027(4) 0.004(3) 0.014(3) -0.006(4)
N11 0.051(7) 0.065(9) 0.057(8) 0.022(7) 0.015(6) 0.006(6)
N12 0.043(6) 0.053(7) 0.024(5) -0.001(5) 0.010(4) -0.013(5)
N13 0.037(5) 0.022(5) 0.039(5) 0.000(4) 0.011(4) -0.001(4)
C11 0.063(9) 0.053(9) 0.040(7) -0.006(7) 0.015(7) -0.006(8)
C12 0.047(7) 0.041(7) 0.034(7) -0.001(6) 0.013(6) -0.006(6)
C13 0.068(10) 0.058(10) 0.061(10) -0.025(8) 0.026(8) -0.021(8)
C14 0.072(12) 0.077(13) 0.068(11) 0.011(10) 0.002(9) 0.035(10)
C15 0.034(6) 0.042(7) 0.023(5) 0.004(5) 0.003(5) -0.011(5)
C16 0.025(5) 0.035(7) 0.035(6) -0.001(5) 0.014(5) -0.012(5)
C17 0.059(9) 0.027(7) 0.066(10) -0.014(6) 0.030(8) -0.009(6)
C18 0.053(9) 0.072(12) 0.059(9) -0.028(8) 0.017(7) -0.018(8)
C19 0.061(10) 0.062(11) 0.080(12) -0.019(9) 0.044(9) -0.004(8)
C20 0.085(12) 0.032(7) 0.066(10) -0.004(7) 0.034(9) -0.022(8)
Ru2 0.0336(5) 0.0330(5) 0.0358(5) 0.0064(4) 0.0019(4) 0.0079(4)
O21 0.039(4) 0.036(5) 0.031(4) 0.009(4) 0.000(3) 0.008(4)
O22 0.068(6) 0.026(5) 0.036(5) 0.005(4) -0.007(4) 0.012(4)
O23 0.038(4) 0.024(4) 0.036(4) 0.008(3) 0.000(4) 0.010(4)
O24 0.045(5) 0.058(6) 0.028(4) -0.003(4) -0.014(4) 0.017(5)
N21 0.033(6) 0.087(11) 0.048(7) 0.000(7) -0.001(5) 0.005(6)
N22 0.043(6) 0.037(6) 0.036(6) 0.000(5) -0.009(4) 0.011(5)
N23 0.057(7) 0.035(6) 0.031(5) 0.006(5) -0.004(5) 0.022(5)
C21 0.040(6) 0.038(7) 0.042(7) 0.011(6) 0.017(5) 0.010(6)
C22 0.032(6) 0.026(6) 0.028(6) -0.001(5) 0.002(4) -0.005(5)
C23 0.065(10) 0.035(8) 0.063(10) 0.006(7) 0.011(8) 0.008(7)
C24 0.039(7) 0.050(8) 0.056(8) 0.006(7) 0.009(6) 0.012(6)
C25 0.037(6) 0.025(6) 0.034(6) 0.005(5) -0.002(5) 0.005(5)
C26 0.050(7) 0.028(6) 0.025(6) 0.010(5) 0.006(5) 0.014(5)
C27 0.067(9) 0.030(7) 0.030(6) 0.001(5) -0.002(6) 0.011(6)
C28 0.078(12) 0.032(8) 0.110(16) 0.003(9) 0.008(11) 0.013(8)
C29 0.110(15) 0.079(13) 0.039(8) 0.008(8) 0.025(9) 0.042(12)
C30 0.061(9) 0.042(8) 0.042(8) 0.005(6) 0.002(6) 0.013(7)
Ru3 0.0276(5) 0.0447(6) 0.0476(6) -0.0068(5) 0.0053(4) -0.0012(4)
O31 0.022(4) 0.048(5) 0.056(6) -0.018(5) 0.000(4) -0.004(4)
O32 0.027(4) 0.034(5) 0.079(7) -0.025(5) 0.010(4) 0.000(4)
O33 0.023(4) 0.080(8) 0.063(6) -0.017(6) 0.012(4) 0.001(5)
O34 0.023(4) 0.061(6) 0.060(6) -0.009(5) -0.003(4) -0.003(4)
N31 0.056(8) 0.076(11) 0.064(9) 0.005(8) 0.012(7) -0.016(7)
N32 0.024(5) 0.061(8) 0.053(7) -0.015(6) 0.003(5) 0.010(5)
N33 0.033(6) 0.042(7) 0.079(9) -0.031(6) 0.016(6) 0.000(5)
C31 0.041(7) 0.038(7) 0.057(9) -0.017(7) -0.005(6) 0.002(6)
C32 0.032(6) 0.045(7) 0.044(7) -0.015(6) 0.006(5) -0.004(6)
C33 0.102(15) 0.074(13) 0.057(11) 0.010(10) 0.011(10) -0.016(12)
C34 0.065(10) 0.060(10) 0.046(8) -0.015(7) 0.014(7) 0.026(8)
C35 0.011(5) 0.061(9) 0.060(8) -0.026(7) 0.002(5) -0.003(5)
C36 0.014(5) 0.044(7) 0.053(8) -0.009(6) 0.002(5) 0.000(5)
C37 0.033(7) 0.038(7) 0.066(9) -0.028(7) 0.010(6) -0.005(6)
Ru4 0.0483(6) 0.0485(7) 0.0364(6) -0.0136(5) -0.0001(5) -0.0086(5)
O41 0.064(6) 0.039(5) 0.031(4) -0.007(4) -0.022(4) -0.007(4)
O42 0.060(6) 0.028(5) 0.041(5) -0.008(4) -0.006(4) -0.003(4)
O43 0.087(9) 0.038(6) 0.050(6) -0.008(5) -0.023(6) -0.017(6)
O44 0.069(7) 0.057(7) 0.036(5) 0.004(5) -0.020(5) -0.017(5)
N41 0.077(10) 0.110(15) 0.071(10) -0.031(10) 0.021(8) 0.006(10)
N42 0.080(9) 0.051(7) 0.021(5) -0.006(5) -0.011(5) -0.024(7)
N43 0.066(8) 0.040(7) 0.044(7) -0.009(5) -0.008(6) -0.002(6)
C42 0.071(10) 0.041(8) 0.034(7) -0.001(6) -0.014(7) -0.003(7)
C44 0.154(25) 0.112(22) 0.089(17) 0.056(16) -0.007(16) -0.055(20)
C45 0.046(8) 0.059(9) 0.032(7) -0.002(7) -0.003(6) -0.006(7)
C46 0.034(7) 0.051(9) 0.052(8) -0.006(7) -0.009(6) -0.016(6)
C47 0.060(9) 0.040(8) 0.047(8) 0.003(6) -0.012(7) -0.004(7)
C48 0.144(21) 0.044(10) 0.073(13) -0.001(9) 0.001(13) -0.025(12)
C49 0.127(22) 0.104(20) 0.096(18) 0.017(16) 0.009(16) 0.036(18)
C50 0.082(13) 0.060(11) 0.067(11) -0.011(9) -0.026(10) -0.016(10)
Na1 0.032(2) 0.041(3) 0.031(2) -0.006(2) 0.001(2) -0.005(2)
Na2 0.025(2) 0.030(2) 0.032(2) -0.008(2) 0.008(2) -0.002(2)
Na3 0.036(2) 0.045(3) 0.028(2) -0.001(2) 0.006(2) 0.012(2)
Na4 0.033(2) 0.037(3) 0.030(2) -0.003(2) 0.008(2) 0.003(2)
Na5 0.031(2) 0.027(2) 0.037(2) 0.006(2) 0.006(2) 0.005(2)
O1S 0.024(4) 0.039(5) 0.047(5) 0.024(4) -0.005(4) 0.000(4)
O2S 0.028(4) 0.043(5) 0.029(4) -0.005(4) -0.002(3) 0.006(4)
O3S 0.030(4) 0.029(4) 0.036(4) 0.003(3) 0.005(3) -0.008(3)
O4S 0.035(4) 0.040(5) 0.026(4) -0.002(4) -0.006(3) 0.005(4)
O5S 0.033(4) 0.024(4) 0.037(4) -0.005(3) 0.003(3) -0.004(3)
O6S 0.043(5) 0.043(5) 0.037(5) 0.008(4) 0.012(4) -0.010(4)
O7S 0.025(4) 0.030(4) 0.041(5) 0.008(4) 0.002(3) -0.002(3)
O8S 0.052(5) 0.033(5) 0.040(5) 0.009(4) 0.011(4) -0.007(4)

loop_
_atom_site_label
_atom_site_type_symbol
_atom_site_fract_x
_atom_site_fract_y
_atom_site_fract_z
_atom_site_U_iso_or_equiv
_atom_site_thermal_displace_type
_atom_site_occupancy
_atom_site_calc_flag
_atom_site_refinement_flags
_atom_site_disorder_group
Ru1 Ru 0.39768(8) 0.15614(5) 0.38433(6) 0.0352(2) Uani 1 d . .
O11 O 0.5013(9) 0.1270(6) 0.3146(6) 0.052(3) Uani 1 d . .
O12 O 0.4828(9) 0.2424(5) 0.4118(6) 0.051(3) Uani 1 d . .
O13 O 0.3745(9) -0.0264(4) 0.4957(5) 0.043(2) Uani 1 d . .
O14 O 0.3536(7) 0.0854(5) 0.5912(4) 0.032(2) Uani 1 d . .
N11 N 0.2783(11) 0.1743(8) 0.3358(8) 0.057(3) Uani 1 d . .
N12 N 0.4015(9) 0.0550(7) 0.4039(6) 0.040(3) Uani 1 d . .
N13 N 0.3802(8) 0.1591(5) 0.4930(6) 0.032(2) Uani 1 d . .
C11 C 0.4655(14) 0.0578(9) 0.2858(8) 0.051(4) Uani 1 d . .
H11A H 0.5229(14) 0.0387(9) 0.2597(8) 0.080 Uiso 1 d R .
H11B H 0.3980(14) 0.0613(9) 0.2511(8) 0.080 Uiso 1 d R .
C12 C 0.4476(11) 0.0072(8) 0.3507(7) 0.040(3) Uani 1 d . .
C13 C 0.3688(15) -0.0487(10) 0.3222(10) 0.061(4) Uani 1 d . .
H13A H 0.3573(15) -0.0790(10) 0.3632(10) 0.080 Uiso 1 d R .
H13B H 0.2988(15) -0.0285(10) 0.3011(10) 0.080 Uiso 1 d R .
H13C H 0.3992(15) -0.0756(10) 0.2846(10) 0.080 Uiso 1 d R .
C14 C 0.5595(16) -0.0238(12) 0.3875(11) 0.073(5) Uani 1 d . .
H14A H 0.5476(16) -0.0542(12) 0.4282(11) 0.080 Uiso 1 d R .
H14B H 0.5904(16) -0.0506(12) 0.3500(11) 0.080 Uiso 1 d R .
H14C H 0.6105(16) 0.0130(12) 0.4057(11) 0.080 Uiso 1 d R .
C15 C 0.3801(10) 0.0341(7) 0.4728(7) 0.033(3) Uani 1 d . .
C16 C 0.3665(9) 0.0975(7) 0.5254(7) 0.031(3) Uani 1 d . .
C17 C 0.4080(14) 0.2284(7) 0.5319(9) 0.049(4) Uani 1 d . .
C18 C 0.5053(13) 0.2224(10) 0.5854(9) 0.060(5) Uani 1 d . .
H18A H 0.4915(13) 0.1902(10) 0.6242(9) 0.080 Uiso 1 d R .
H18B H 0.5665(13) 0.2055(10) 0.5614(9) 0.080 Uiso 1 d R .
H18C H 0.5235(13) 0.2678(10) 0.6068(9) 0.080 Uiso 1 d R .
C19 C 0.3059(15) 0.2553(10) 0.5651(11) 0.065(5) Uani 1 d . .
H19A H 0.2926(15) 0.2253(10) 0.6059(11) 0.080 Uiso 1 d R .
H19B H 0.3235(15) 0.3019(10) 0.5838(11) 0.080 Uiso 1 d R .
H19C H 0.2401(15) 0.2569(10) 0.5287(11) 0.080 Uiso 1 d R .
C20 C 0.4262(16) 0.2783(8) 0.4675(10) 0.059(4) Uani 1 d . .
H20A H 0.3548(16) 0.2932(8) 0.4425(10) 0.080 Uiso 1 d R .
H20B H 0.4670(16) 0.3192(8) 0.4869(10) 0.080 Uiso 1 d R .
Ru2 Ru -1.14807(8) 0.20457(5) -0.53271(6) 0.0344(2) Uani 1 d . .
O21 O -1.1230(7) 0.2035(5) -0.6380(5) 0.036(2) Uani 1 d . .
O22 O -1.1686(9) 0.3086(5) -0.5376(5) 0.045(2) Uani 1 d . .
O23 O -0.9043(7) 0.0760(4) -0.4363(5) 0.033(2) Uani 1 d . .
O24 O -0.9238(8) 0.1912(6) -0.3460(5) 0.045(2) Uani 1 d . .
O25 O -1.0174(6) 0.2478(4) -0.5543(4) 0.0220(14) Uiso 1 d . .
N21 N -1.2625(10) 0.1694(9) -0.5231(7) 0.057(4) Uani 1 d . .
N22 N -1.0302(9) 0.1307(6) -0.5255(6) 0.040(2) Uani 1 d . .
N23 N -1.0676(10) 0.2297(6) -0.4328(6) 0.042(3) Uani 1 d . .
C21 C -1.0408(11) 0.1539(7) -0.6555(7) 0.039(3) Uani 1 d . .
H21A H -0.9714(11) 0.1777(7) -0.6583(7) 0.080 Uiso 1 d R .
H21B H -1.0653(11) 0.1334(7) -0.7036(7) 0.080 Uiso 1 d R .
C22 C -1.0208(10) 0.0938(6) -0.5963(6) 0.029(2) Uani 1 d . .
C23 C -1.1188(14) 0.0405(8) -0.6099(10) 0.054(4) Uani 1 d . .
H23A H -1.1060(14) 0.0042(8) -0.5727(10) 0.080 Uiso 1 d R .
H23B H -1.1889(14) 0.0631(8) -0.6062(10) 0.080 Uiso 1 d R .
H23C H -1.1207(14) 0.0201(8) -0.6588(10) 0.080 Uiso 1 d R .
C24 C -0.9108(11) 0.0583(9) -0.5998(9) 0.048(3) Uani 1 d . .
H24A H -0.8996(11) 0.0217(9) -0.5628(9) 0.080 Uiso 1 d R .
H24B H -0.9102(11) 0.0383(9) -0.6487(9) 0.080 Uiso 1 d R .
H24C H -0.8520(11) 0.0924(9) -0.5903(9) 0.080 Uiso 1 d R .
C25 C -0.9707(10) 0.1240(6) -0.4582(7) 0.033(3) Uani 1 d . .
C26 C -0.9862(11) 0.1860(6) -0.4037(6) 0.034(3) Uani 1 d . .
C27 C -1.0811(13) 0.3024(7) -0.4075(7) 0.043(3) Uani 1 d . .
C28 C -0.9781(16) 0.3452(9) -0.4160(13) 0.074(5) Uani 1 d . .
H28A H -0.9612(16) 0.3444(9) -0.4666(13) 0.080 Uiso 1 d R .
H28B H -0.9893(16) 0.3929(9) -0.4013(13) 0.080 Uiso 1 d R .
H28C H -0.9172(16) 0.3250(9) -0.3832(13) 0.080 Uiso 1 d R .
C29 C -1.1089(19) 0.3032(11) -0.3261(9) 0.074(6) Uani 1 d . .
H29A H -1.0469(19) 0.2873(11) -0.2911(9) 0.080 Uiso 1 d R .
H29B H -1.1303(19) 0.3495(11) -0.3124(9) 0.080 Uiso 1 d R .
H29C H -1.1707(19) 0.2716(11) -0.3254(9) 0.080 Uiso 1 d R .
C30 C -1.1798(13) 0.3305(8) -0.4632(8) 0.049(3) Uani 1 d . .
H30A H -1.2473(13) 0.3105(8) -0.4498(8) 0.080 Uiso 1 d R .
H30B H -1.1855(13) 0.3808(8) -0.4604(8) 0.080 Uiso 1 d R .
Ru3 Ru 0.14639(8) 0.35473(6) 0.28624(6) 0.0399(3) Uani 1 d . .
O31 O 0.0520(7) 0.3190(5) 0.1949(5) 0.043(2) Uani 1 d . .
O32 O 0.0467(7) 0.4363(5) 0.2881(6) 0.046(2) Uani 1 d . .
O33 O 0.4506(7) 0.3481(7) 0.2173(6) 0.055(3) Uani 1 d . .
O34 O 0.4445(7) 0.4519(6) 0.3236(6) 0.048(2) Uani 1 d . .
O35 O 0.1442(5) 0.4168(3) 0.2056(3) 0.0136(12) Uiso 1 d . .
N31 N 0.1356(12) 0.3024(9) 0.3546(8) 0.065(4) Uani 1 d . .
N32 N 0.2644(9) 0.3242(7) 0.2276(7) 0.046(3) Uani 1 d . .
N33 N 0.2562(9) 0.4290(7) 0.3179(8) 0.050(3) Uani 1 d . .
C31 C 0.1128(11) 0.2620(8) 0.1660(9) 0.046(3) Uani 1 d . .
H31A H 0.0746(11) 0.2483(8) 0.1180(9) 0.080 Uiso 1 d R .
H31B H 0.1151(11) 0.2220(8) 0.1987(9) 0.080 Uiso 1 d R .
C32 C 0.2311(11) 0.2839(8) 0.1571(8) 0.040(3) Uani 1 d . .
C33 C 0.2310(19) 0.3319(12) 0.0898(10) 0.078(6) Uani 1 d . .
H33A H 0.1830(19) 0.3710(12) 0.0960(10) 0.080 Uiso 1 d R .
H33B H 0.3050(19) 0.3486(12) 0.0860(10) 0.080 Uiso 1 d R .
H33C H 0.2028(19) 0.3067(12) 0.0450(10) 0.080 Uiso 1 d R .
C34 C 0.3065(14) 0.2208(9) 0.1520(9) 0.056(4) Uani 1 d . .
H34A H 0.3049(14) 0.1924(9) 0.1960(9) 0.080 Uiso 1 d R .
H34B H 0.2796(14) 0.1937(9) 0.1083(9) 0.080 Uiso 1 d R .
H34C H 0.3818(14) 0.2357(9) 0.1493(9) 0.080 Uiso 1 d R .
C35 C 0.3649(9) 0.3589(9) 0.2438(8) 0.044(3) Uani 1 d . .
C36 C 0.3620(9) 0.4188(7) 0.3016(8) 0.037(3) Uani 1 d . .
C37 C 0.2161(11) 0.4936(8) 0.3512(9) 0.045(3) Uani 1 d . .
C38 C 0.2785(36) 0.5651(25) 0.3394(26) 0.197(20) Uiso 1 d . .
H38A H 0.2654(36) 0.5738(25) 0.2864(26) 0.080 Uiso 1 d R .
H38B H 0.2482(36) 0.6031(25) 0.3655(26) 0.080 Uiso 1 d R .
H38C H 0.3574(36) 0.5617(25) 0.3554(26) 0.080 Uiso 1 d R .
C39 C 0.2476(35) 0.4858(26) 0.4384(21) 0.174(16) Uiso 1 d . .
H39A H 0.2178(35) 0.4445(26) 0.4592(21) 0.080 Uiso 1 d R .
H39B H 0.3276(35) 0.4855(26) 0.4497(21) 0.080 Uiso 1 d R .
H39C H 0.2184(35) 0.5269(26) 0.4598(21) 0.080 Uiso 1 d R .
C40 C 0.0961(25) 0.4855(17) 0.3488(17) 0.111(9) Uiso 1 d . .
H40A H 0.0803(25) 0.4681(17) 0.3963(17) 0.080 Uiso 1 d R .
H40B H 0.0612(25) 0.5308(17) 0.3408(17) 0.080 Uiso 1 d R .
Ru4 Ru -0.55127(10) 0.13453(6) -0.14682(6) 0.0449(3) Uani 1 d . .
O41 O -0.6787(9) 0.1738(5) -0.2176(5) 0.047(2) Uani 1 d . .
O42 O -0.6364(9) 0.0459(5) -0.1348(5) 0.044(2) Uani 1 d . .
O43 O -0.4777(11) 0.3006(6) -0.0113(6) 0.061(3) Uani 1 d . .
O44 O -0.4206(10) 0.1754(6) 0.0669(5) 0.057(3) Uani 1 d . .
O45 O -0.6689(10) 0.1501(7) -0.1014(6) 0.062(3) Uiso 1 d . .
N41 N -0.4492(14) 0.1187(12) -0.1911(10) 0.085(5) Uani 1 d . .
N42 N -0.5481(12) 0.2320(7) -0.1119(6) 0.052(3) Uani 1 d . .
N43 N -0.5082(11) 0.1178(7) -0.0386(7) 0.051(3) Uani 1 d . .
C41 C -0.6530(19) 0.2444(13) -0.2284(13) 0.081(6) Uiso 1 d . .
H41A H -0.7188(19) 0.2671(13) -0.2531(13) 0.080 Uiso 1 d R .
H41B H -0.5974(19) 0.2464(13) -0.2618(13) 0.080 Uiso 1 d R .
C42 C -0.6116(14) 0.2856(8) -0.1604(8) 0.050(4) Uani 1 d . .
C43 C -0.7045(25) 0.3131(18) -0.1192(17) 0.115(9) Uiso 1 d . .
H43A H -0.7481(25) 0.2737(18) -0.1065(17) 0.080 Uiso 1 d R .
H43B H -0.6717(25) 0.3362(18) -0.0742(17) 0.080 Uiso 1 d R .
H43C H -0.7518(25) 0.3455(18) -0.1496(17) 0.080 Uiso 1 d R .
C44 C -0.5367(25) 0.3450(15) -0.1776(15) 0.120(11) Uani 1 d . .
H44A H -0.5835(25) 0.3769(15) -0.2090(15) 0.080 Uiso 1 d R .
H44B H -0.5051(25) 0.3688(15) -0.1327(15) 0.080 Uiso 1 d R .
H44C H -0.4777(25) 0.3284(15) -0.2039(15) 0.080 Uiso 1 d R .
C45 C -0.4963(12) 0.2443(9) -0.0415(8) 0.046(3) Uani 1 d . .
C46 C -0.4695(11) 0.1720(8) 0.0033(8) 0.047(3) Uani 1 d . .
C47 C -0.5131(14) 0.0449(8) -0.0141(9) 0.051(4) Uani 1 d . .
C48 C -0.5389(23) 0.0372(11) 0.0712(12) 0.088(7) Uani 1 d . .
H48A H -0.4762(23) 0.0532(11) 0.1055(12) 0.080 Uiso 1 d R .
H48B H -0.6034(23) 0.0650(11) 0.0773(12) 0.080 Uiso 1 d R .
H48C H -0.5537(23) -0.0113(11) 0.0814(12) 0.080 Uiso 1 d R .
C49 C -0.4142(24) 0.0069(16) -0.0322(15) 0.110(9) Uani 1 d . .
H49A H -0.4025(24) 0.0137(16) -0.0834(15) 0.080 Uiso 1 d R .
H49B H -0.3494(24) 0.0224(16) 0.0005(15) 0.080 Uiso 1 d R .
H49C H -0.4267(24) -0.0422(16) -0.0236(15) 0.080 Uiso 1 d R .
C50 C -0.6194(18) 0.0175(11) -0.0636(11) 0.073(5) Uani 1 d . .
H50A H -0.6155(18) -0.0327(11) -0.0673(11) 0.080 Uiso 1 d R .
H50B H -0.6828(18) 0.0291(11) -0.0390(11) 0.080 Uiso 1 d R .
Ru5A Ru 0.06302(12) 0.10531(8) -0.03260(8) 0.0396(3) Uiso 0.75 d P .
O55B O 0.06302(12) 0.10531(8) -0.03260(8) 0.0396(3) Uiso 0.25 d P .
O51 O 0.0832(9) 0.0027(6) -0.0303(6) 0.055(3) Uiso 1 d . .
O52 O 0.0095(7) 0.1061(5) -0.1410(5) 0.042(2) Uiso 1 d . .
O53 O -0.1152(8) 0.1249(5) 0.1417(5) 0.044(2) Uiso 1 d . .
O54 O -0.1711(9) 0.2309(6) 0.0384(6) 0.049(2) Uiso 1 d . .
O55A O -0.0645(3) 0.0623(2) -0.0642(2) 0.0445(8) Uiso 0.75 d P .
Ru5B Ru -0.0645(3) 0.0623(2) -0.0642(2) 0.0445(8) Uiso 0.25 d P .
N51A N 0.1813(16) 0.1422(11) -0.0203(11) 0.063(5) Uiso 0.75 d P .
N51B N -0.1597(38) 0.0113(25) -0.1074(25) 0.041(10) Uiso 0.25 d P .
N52A N 0.0081(13) 0.0839(8) 0.0631(9) 0.041(3) Uiso 0.75 d P .
N52B N -0.0631(29) 0.0620(20) 0.0468(20) 0.024(7) Uiso 0.25 d P .
N53A N -0.0522(12) 0.1767(8) -0.0348(8) 0.035(3) Uiso 0.75 d P .
N53B N -0.1188(27) 0.1600(19) -0.0518(17) 0.019(6) Uiso 0.25 d P .
C51 C 0.1098(21) -0.0208(14) 0.0438(14) 0.089(6) Uiso 1 d . .
C52 C 0.0273(14) 0.0099(10) 0.0944(9) 0.056(4) Uiso 1 d . .
C53 C 0.0776(23) 0.0108(16) 0.1722(16) 0.101(8) Uiso 1 d . .
C54 C -0.0776(27) -0.0324(19) 0.0932(18) 0.121(10) Uiso 1 d . .
C55 C -0.0710(13) 0.1279(9) 0.0849(9) 0.052(4) Uiso 1 d . .
C56 C -0.1089(12) 0.1856(8) 0.0256(8) 0.044(3) Uiso 1 d . .
C57 C -0.0988(11) 0.2077(8) -0.1099(7) 0.038(3) Uiso 1 d . .
C58 C -0.0888(25) 0.2887(17) -0.1123(16) 0.109(8) Uiso 1 d . .
C59 C -0.2182(23) 0.1894(16) -0.1357(16) 0.102(8) Uiso 1 d . .
C60 C -0.0312(15) 0.1727(10) -0.1645(10) 0.061(4) Uiso 1 d . .
Na1 Na -0.7757(4) 0.1096(3) -0.3188(3) 0.0349(10) Uani 1 d . .
Na2 Na 0.6286(4) 0.4557(2) 0.3789(3) 0.0288(9) Uani 1 d . .
Na3 Na -0.2619(4) 0.2081(3) 0.1433(2) 0.0363(10) Uani 1 d . .
Na4 Na 0.6352(4) 0.3188(3) 0.2389(3) 0.0329(10) Uani 1 d . .
Na5 Na -0.1457(4) 0.4302(2) 0.2547(3) 0.0313(10) Uani 1 d . .
O1S O -0.1505(7) 0.3011(5) 0.2505(5) 0.038(2) Uani 1 d . .
O2S O -0.6391(7) -0.0473(5) -0.2465(5) 0.034(2) Uani 1 d . .
O3S O 0.6363(7) 0.3299(4) 0.3687(5) 0.032(2) Uani 1 d . .
O4S O -0.3321(7) 0.3249(5) 0.1178(4) 0.035(2) Uani 1 d . .
O5S O 0.1571(7) 0.0484(4) -0.2224(5) 0.032(2) Uani 1 d . .
O6S O 0.6691(8) 0.1936(5) 0.2594(5) 0.040(2) Uani 1 d . .
O7S O 0.8310(6) 0.4418(4) 0.3871(5) 0.033(2) Uani 1 d . .
O8S O -0.1316(8) 0.4019(5) 0.1246(5) 0.041(2) Uani 1 d . .

loop_
_atom_type_symbol
_atom_type_description
_atom_type_scat_dispersion_real
_atom_type_scat_dispersion_imag
_atom_type_scat_source
C C 0.0033 0.0016 'International Tables Vol C Tables 4.2.6.8 and 6.1.1.4'
H H 0.0000 0.0000 'International Tables Vol C Tables 4.2.6.8 and 6.1.1.4'
N N 0.0061 0.0033 'International Tables Vol C Tables 4.2.6.8 and 6.1.1.4'
O O 0.0106 0.0060 'International Tables Vol C Tables 4.2.6.8 and 6.1.1.4'
Na Na 0.0362 0.0249 'International Tables Vol C Tables 4.2.6.8 and 6.1.1.4'
Ru Ru -1.2594 0.8363 'International Tables Vol C Tables 4.2.6.8 and 6.1.1.4'

loop_
_geom_angle_atom_site_label_1
_geom_angle_atom_site_label_2
_geom_angle_atom_site_label_3
_geom_angle
_geom_angle_site_symmetry_1
_geom_angle_site_symmetry_3
_geom_angle_publ_flag
N11 Ru1 N12 107.8(6) . . ?
N11 Ru1 O12 110.8(6) . . ?
N12 Ru1 O12 141.0(5) . . ?
N11 Ru1 O11 108.2(6) . . ?
N12 Ru1 O11 80.6(4) . . ?
O12 Ru1 O11 92.3(4) . . ?
N11 Ru1 N13 108.6(6) . . ?
N12 Ru1 N13 81.7(4) . . ?
O12 Ru1 N13 81.4(4) . . ?
O11 Ru1 N13 142.5(5) . . ?
C11 O11 Ru1 107.3(8) . . ?
C20 O12 Ru1 106.6(8) . . ?
C15 O13 Na2 118.6(8) . 2_646 ?
C16 O14 Na1 140.8(8) . 1_656 ?
C16 O14 Na2 111.6(8) . 2_646 ?
Na1 O14 Na2 94.9(3) 1_656 2_646 ?
C15 N12 C12 123.1(12) . . ?
C15 N12 Ru1 116.6(9) . . ?
C12 N12 Ru1 119.3(8) . . ?
C16 N13 C17 126.8(10) . . ?
C16 N13 Ru1 116.1(8) . . ?
C17 N13 Ru1 115.7(8) . . ?
O11 C11 C12 110.9(11) . . ?
C13 C12 N12 112.7(11) . . ?
C13 C12 C14 111.2(15) . . ?
N12 C12 C14 109.9(12) . . ?
C13 C12 C11 109.6(13) . . ?
N12 C12 C11 102.1(11) . . ?
C14 C12 C11 111.0(13) . . ?
O13 C15 N12 127.3(13) . . ?
O13 C15 C16 120.5(10) . . ?
N12 C15 C16 112.2(11) . . ?
O13 C15 Na2 40.8(6) . 2_646 ?
N12 C15 Na2 165.3(10) . 2_646 ?
C16 C15 Na2 80.1(6) . 2_646 ?
O14 C16 N13 128.6(11) . . ?
O14 C16 C15 118.4(11) . . ?
N13 C16 C15 112.8(10) . . ?
C18 C17 N13 110.9(13) . . ?
C18 C17 C19 113.5(14) . . ?
N13 C17 C19 109.5(12) . . ?
C18 C17 C20 111.8(14) . . ?
N13 C17 C20 103.6(12) . . ?
C19 C17 C20 107.1(14) . . ?
O12 C20 C17 111.0(13) . . ?
N21 Ru2 O25 174.3(5) . . ?
N21 Ru2 O21 110.9(5) . . ?
O25 Ru2 O21 63.8(3) . . ?
N21 Ru2 N23 109.5(6) . . ?
O25 Ru2 N23 76.0(4) . . ?
O21 Ru2 N23 139.4(5) . . ?
N21 Ru2 N22 109.0(7) . . ?
O25 Ru2 N22 73.0(4) . . ?
O21 Ru2 N22 81.5(4) . . ?
N23 Ru2 N22 81.5(4) . . ?
N21 Ru2 O22 108.8(7) . . ?
O25 Ru2 O22 70.0(4) . . ?
O21 Ru2 O22 90.1(4) . . ?
N23 Ru2 O22 81.0(4) . . ?
N22 Ru2 O22 141.8(5) . . ?
C21 O21 Ru2 114.9(7) . . ?
C30 O22 Ru2 106.0(8) . . ?
C25 O23 Na1 112.1(8) . . ?
C26 O24 Na1 119.5(8) . . ?
C25 N22 C22 130.5(10) . . ?
C25 N22 Ru2 114.8(9) . . ?
C22 N22 Ru2 114.7(7) . . ?
C26 N23 C27 124.6(12) . . ?
C26 N23 Ru2 116.7(9) . . ?
C27 N23 Ru2 116.5(8) . . ?
O21 C21 C22 112.3(9) . . ?
N22 C22 C24 115.1(10) . . ?
N22 C22 C23 107.5(11) . . ?
C24 C22 C23 111.0(11) . . ?
N22 C22 C21 102.8(10) . . ?
C24 C22 C21 110.9(10) . . ?
C23 C22 C21 109.0(10) . . ?
O23 C25 N22 127.2(12) . . ?
O23 C25 C26 118.8(10) . . ?
N22 C25 C26 114.0(10) . . ?
O24 C26 N23 129.0(12) . . ?
O24 C26 C25 119.4(11) . . ?
N23 C26 C25 111.5(10) . . ?
N23 C27 C28 110.3(13) . . ?
N23 C27 C29 110.5(12) . . ?
C28 C27 C29 112.2(15) . . ?
N23 C27 C30 103.4(11) . . ?
C28 C27 C30 108.7(13) . . ?
C29 C27 C30 111.4(13) . . ?
O22 C30 C27 110.2(11) . . ?
N31 Ru3 O35 174.5(6) . . ?
N31 Ru3 O32 111.3(7) . . ?
O35 Ru3 O32 64.6(4) . . ?
N31 Ru3 N33 110.1(7) . . ?
O35 Ru3 N33 73.2(5) . . ?
O32 Ru3 N33 79.6(4) . . ?
N31 Ru3 N32 111.6(7) . . ?
O35 Ru3 N32 72.8(4) . . ?
O32 Ru3 N32 136.9(5) . . ?
N33 Ru3 N32 81.9(5) . . ?
N31 Ru3 O31 109.1(6) . . ?
O35 Ru3 O31 68.1(4) . . ?
O32 Ru3 O31 90.0(4) . . ?
N33 Ru3 O31 140.6(5) . . ?
N32 Ru3 O31 80.3(4) . . ?
C31 O31 Ru3 106.9(7) . . ?
C40 O32 Ru3 108.7(13) . . ?
C40 O32 Na5 120.3(13) . . ?
Ru3 O32 Na5 123.3(4) . . ?
C35 O33 Na4 147.2(10) . . ?
C36 O34 Na2 150.0(10) . . ?
C35 N32 C32 123.7(11) . . ?
C35 N32 Ru3 115.1(9) . . ?
C32 N32 Ru3 118.4(8) . . ?
C36 N33 C37 125.1(11) . . ?
C36 N33 Ru3 116.7(9) . . ?
C37 N33 Ru3 118.0(8) . . ?
O31 C31 C32 111.4(11) . . ?
N32 C32 C33 110.1(14) . . ?
N32 C32 C31 101.5(10) . . ?
C33 C32 C31 110.5(14) . . ?
N32 C32 C34 111.2(12) . . ?
C33 C32 C34 111.3(14) . . ?
C31 C32 C34 111.8(13) . . ?
O33 C35 N32 127.5(13) . . ?
O33 C35 C36 119.2(11) . . ?
N32 C35 C36 113.4(10) . . ?
O34 C36 N33 127.9(13) . . ?
O34 C36 C35 121.0(11) . . ?
N33 C36 C35 111.0(10) . . ?
C40 C37 N33 106.3(16) . . ?
C40 C37 C38 125.3(24) . . ?
N33 C37 C38 118.1(20) . . ?
C40 C37 C39 97.2(21) . . ?
N33 C37 C39 106.2(21) . . ?
C38 C37 C39 99.2(25) . . ?
C37 C40 O32 112.6(22) . . ?
N41 Ru4 O45 177.1(7) . . ?
N41 Ru4 N42 111.1(9) . . ?
O45 Ru4 N42 70.9(6) . . ?
N41 Ru4 N43 110.3(8) . . ?
O45 Ru4 N43 71.9(6) . . ?
N42 Ru4 N43 81.0(5) . . ?
N41 Ru4 O42 109.9(8) . . ?
O45 Ru4 O42 68.4(5) . . ?
N42 Ru4 O42 138.7(5) . . ?
N43 Ru4 O42 80.1(5) . . ?
N41 Ru4 O41 109.4(8) . . ?
O45 Ru4 O41 68.5(5) . . ?
N42 Ru4 O41 80.3(4) . . ?
N43 Ru4 O41 139.9(5) . . ?
O42 Ru4 O41 91.2(4) . . ?
C41 O41 Ru4 106.3(11) . . ?
C41 O41 Na1 119.0(11) . . ?
Ru4 O41 Na1 123.7(5) . . ?
C50 O42 Ru4 114.5(9) . . ?
C46 O44 Na3 147.2(11) . . ?
C45 N42 C42 124.6(13) . . ?
C45 N42 Ru4 116.8(11) . . ?
C42 N42 Ru4 118.3(8) . . ?
C46 N43 C47 126.4(13) . . ?
C46 N43 Ru4 117.6(11) . . ?
C47 N43 Ru4 115.8(9) . . ?
O41 C41 C42 116.7(18) . . ?
N42 C42 C41 102.4(14) . . ?
N42 C42 C44 111.0(16) . . ?
C41 C42 C44 111.8(18) . . ?
N42 C42 C43 107.7(16) . . ?
C41 C42 C43 113.4(18) . . ?
C44 C42 C43 110.3(21) . . ?
O43 C45 N42 127.4(15) . . ?
O43 C45 C46 121.4(12) . . ?
N42 C45 C46 111.0(13) . . ?
O44 C46 N43 131.8(15) . . ?
O44 C46 C45 117.8(13) . . ?
N43 C46 C45 110.4(12) . . ?
N43 C47 C49 109.5(17) . . ?
N43 C47 C50 102.1(13) . . ?
C49 C47 C50 110.1(18) . . ?
N43 C47 C48 113.2(14) . . ?
C49 C47 C48 115.7(17) . . ?
C50 C47 C48 105.3(16) . . ?
O42 C50 C47 114.3(16) . . ?
N51A Ru5A Ru5B 169.1(7) . . ?
N51A Ru5A O55A 169.1(7) . . ?
Ru5B Ru5A O55A 0.0(3) . . ?
N51A Ru5A N53A 108.9(9) . . ?
Ru5B Ru5A N53A 74.1(4) . . ?
O55A Ru5A N53A 74.1(4) . . ?
N51A Ru5A O51 109.3(8) . . ?
Ru5B Ru5A O51 69.4(3) . . ?
O55A Ru5A O51 69.4(3) . . ?
N53A Ru5A O51 141.4(5) . . ?
N51A Ru5A N52A 111.9(8) . . ?
Ru5B Ru5A N52A 78.8(5) . . ?
O55A Ru5A N52A 78.8(5) . . ?
N53A Ru5A N52A 80.6(6) . . ?
O51 Ru5A N52A 80.4(6) . . ?
N51A Ru5A O52 107.7(8) . . ?
Ru5B Ru5A O52 61.9(3) . . ?
O55A Ru5A O52 61.9(3) . . ?
N53A Ru5A O52 80.6(5) . . ?
O51 Ru5A O52 92.9(4) . . ?
N52A Ru5A O52 139.8(5) . . ?
N51A Ru5A N52B 135.4(11) . . ?
Ru5B Ru5A N52B 55.4(9) . . ?
O55A Ru5A N52B 55.4(9) . . ?
N53A Ru5A N52B 74.8(10) . . ?
O51 Ru5A N52B 74.4(10) . . ?
N52A Ru5A N52B 23.4(9) . . ?
O52 Ru5A N52B 116.6(9) . . ?
N51A Ru5A N53B 128.1(11) . . ?
Ru5B Ru5A N53B 54.3(8) . . ?
O55A Ru5A N53B 54.3(8) . . ?
N53A Ru5A N53B 19.8(9) . . ?
O51 Ru5A N53B 122.6(9) . . ?
N52A Ru5A N53B 78.9(9) . . ?
O52 Ru5A N53B 71.6(8) . . ?
N52B Ru5A N53B 65.8(12) . . ?
N51A O55B O55A 169.1(7) . . ?
N51A O55B Ru5B 169.1(7) . . ?
O55A O55B Ru5B 0.0(3) . . ?
C51 O51 Ru5A 110.3(13) . . ?
C51 O51 Ru5B 121.1(12) . . ?
Ru5A O51 Ru5B 50.9(3) . . ?
C60 O52 Ru5B 115.3(9) . . ?
C60 O52 Ru5A 111.1(9) . . ?
Ru5B O52 Ru5A 53.9(3) . . ?
C55 O53 Na3 113.0(10) . . ?
C56 O54 Na3 113.5(10) . . ?
N51B O55A Ru5A 164.1(16) . . ?
N51B O55A O55B 164.1(16) . . ?
Ru5A O55A O55B 0.00(14) . . ?
N51B Ru5B Ru5A 164.1(16) . . ?
N51B Ru5B O55B 164.1(16) . . ?
Ru5A Ru5B O55B 0.00(14) . . ?
N51B Ru5B O52 106.4(16) . . ?
Ru5A Ru5B O52 64.2(3) . . ?
O55B Ru5B O52 64.2(3) . . ?
N51B Ru5B N53B 112.9(19) . . ?
Ru5A Ru5B N53B 79.5(10) . . ?
O55B Ru5B N53B 79.5(10) . . ?
O52 Ru5B N53B 82.5(10) . . ?
N51B Ru5B N52B 112.8(19) . . ?
Ru5A Ru5B N52B 77.8(10) . . ?
O55B Ru5B N52B 77.8(10) . . ?
O52 Ru5B N52B 140.8(11) . . ?
N53B Ru5B N52B 81.3(14) . . ?
N51B Ru5B O51 109.4(17) . . ?
Ru5A Ru5B O51 59.7(3) . . ?
O55B Ru5B O51 59.7(3) . . ?
O52 Ru5B O51 89.1(4) . . ?
N53B Ru5B O51 137.6(10) . . ?
N52B Ru5B O51 79.5(11) . . ?
N51B Ru5B N53A 135.7(17) . . ?
Ru5A Ru5B N53A 56.5(4) . . ?
O55B Ru5B N53A 56.5(4) . . ?
O52 Ru5B N53A 74.3(5) . . ?
N53B Ru5B N53A 23.1(9) . . ?
N52B Ru5B N53A 76.9(11) . . ?
O51 Ru5B N53A 115.0(5) . . ?
N51B Ru5B N52A 135.3(17) . . ?
Ru5A Ru5B N52A 54.4(4) . . ?
O55B Ru5B N52A 54.4(4) . . ?
O52 Ru5B N52A 118.0(5) . . ?
N53B Ru5B N52A 79.3(10) . . ?
N52B Ru5B N52A 23.5(10) . . ?
O51 Ru5B N52A 68.3(5) . . ?
N53A Ru5B N52A 66.4(5) . . ?
O55B N51A Ru5A 0.0(2) . . ?
Ru5B N51B O55A 0.0(4) . . ?
N52B N52A C55 73.9(25) . . ?
N52B N52A C52 78.4(25) . . ?
C55 N52A C52 122.5(14) . . ?
N52B N52A Ru5A 102.3(24) . . ?
C55 N52A Ru5A 117.1(12) . . ?
C52 N52A Ru5A 117.5(11) . . ?
N52B N52A Ru5B 55.5(22) . . ?
C55 N52A Ru5B 101.6(10) . . ?
C52 N52A Ru5B 102.5(10) . . ?
Ru5A N52A Ru5B 46.8(3) . . ?
N52A N52B C55 66.0(24) . . ?
N52A N52B C52 66.1(23) . . ?
C55 N52B C52 111.2(24) . . ?
N52A N52B Ru5B 101.0(27) . . ?
C55 N52B Ru5B 118.9(23) . . ?
C52 N52B Ru5B 116.3(20) . . ?
N52A N52B Ru5A 54.3(20) . . ?
C55 N52B Ru5A 94.3(19) . . ?
C52 N52B Ru5A 95.1(17) . . ?
Ru5B N52B Ru5A 46.8(8) . . ?
N53B N53A C56 77.9(24) . . ?
N53B N53A C57 67.5(24) . . ?
C56 N53A C57 119.7(13) . . ?
N53B N53A Ru5A 112.0(26) . . ?
C56 N53A Ru5A 120.2(11) . . ?
C57 N53A Ru5A 118.1(9) . . ?
N53B N53A Ru5B 62.5(24) . . ?
C56 N53A Ru5B 106.5(10) . . ?
C57 N53A Ru5B 99.3(9) . . ?
Ru5A N53A Ru5B 49.5(4) . . ?
N53A N53B C57 77.9(26) . . ?
N53A N53B C56 66.1(23) . . ?
C57 N53B C56 119.0(26) . . ?
N53A N53B C59 128.8(32) . . ?
C57 N53B C59 51.5(14) . . ?
C56 N53B C59 128.7(23) . . ?
N53A N53B Ru5B 94.4(26) . . ?
C57 N53B Ru5B 114.8(19) . . ?
C56 N53B Ru5B 115.5(20) . . ?
C59 N53B Ru5B 111.8(19) . . ?
N53A N53B Ru5A 48.2(20) . . ?
C57 N53B Ru5A 97.9(17) . . ?
C56 N53B Ru5A 92.9(16) . . ?
C59 N53B Ru5A 135.5(17) . . ?
Ru5B N53B Ru5A 46.2(7) . . ?
O51 C51 C52 110.9(18) . . ?
C53 C52 C54 105.3(20) . . ?
C53 C52 N52A 111.7(17) . . ?
C54 C52 N52A 113.9(18) . . ?
C53 C52 C51 110.7(18) . . ?
C54 C52 C51 113.5(20) . . ?
N52A C52 C51 102.0(15) . . ?
C53 C52 N52B 131.7(21) . . ?
C54 C52 N52B 79.3(20) . . ?
N52A C52 N52B 35.4(14) . . ?
C51 C52 N52B 110.9(19) . . ?
O53 C55 N52A 127.9(16) . . ?
O53 C55 N52B 115.1(19) . . ?
N52A C55 N52B 40.2(15) . . ?
O53 C55 C56 119.2(14) . . ?
N52A C55 C56 112.8(13) . . ?
N52B C55 C56 108.6(18) . . ?
O53 C55 Na3 45.6(8) . . ?
N52A C55 Na3 171.9(12) . . ?
N52B C55 Na3 134.3(17) . . ?
C56 C55 Na3 73.7(8) . . ?
O54 C56 N53A 129.8(14) . . ?
O54 C56 N53B 116.9(18) . . ?
N53A C56 N53B 35.9(13) . . ?
O54 C56 C55 121.0(13) . . ?
N53A C56 C55 109.0(13) . . ?
N53B C56 C55 113.4(18) . . ?
O54 C56 Na3 45.4(7) . . ?
N53A C56 Na3 172.2(11) . . ?
N53B C56 Na3 137.2(15) . . ?
C55 C56 Na3 76.7(8) . . ?
N53B C57 C59 80.2(18) . . ?
N53B C57 N53A 34.7(13) . . ?
C59 C57 N53A 114.5(15) . . ?
N53B C57 C60 110.8(18) . . ?
C59 C57 C60 106.1(15) . . ?
N53A C57 C60 103.9(12) . . ?
N53B C57 C58 132.4(20) . . ?
C59 C57 C58 107.4(18) . . ?
N53A C57 C58 113.1(15) . . ?
C60 C57 C58 111.7(16) . . ?
C57 C59 N53B 48.4(14) . . ?
O52 C60 C57 113.5(14) . . ?
O5S Na1 O24 98.7(4) 1_455 . ?
O5S Na1 O41 82.5(4) 1_455 . ?
O24 Na1 O41 95.9(4) . . ?
O5S Na1 O14 136.1(4) 1_455 1_454 ?
O24 Na1 O14 121.3(4) . 1_454 ?
O41 Na1 O14 108.2(4) . 1_454 ?
O5S Na1 O23 105.1(3) 1_455 . ?
O24 Na1 O23 68.4(3) . . ?
O41 Na1 O23 163.2(4) . . ?
O14 Na1 O23 76.9(3) 1_454 . ?
O5S Na1 Na2 93.1(3) 1_455 2_545 ?
O24 Na1 Na2 147.7(3) . 2_545 ?
O41 Na1 Na2 115.5(3) . 2_545 ?
O14 Na1 Na2 43.4(2) 1_454 2_545 ?
O23 Na1 Na2 79.6(2) . 2_545 ?
O5S Na1 Na5 35.9(2) 1_455 2_445 ?
O24 Na1 Na5 116.3(3) . 2_445 ?
O41 Na1 Na5 110.5(3) . 2_445 ?
O14 Na1 Na5 104.1(3) 1_454 2_445 ?
O23 Na1 Na5 82.9(2) . 2_445 ?
Na2 Na1 Na5 61.26(13) 2_545 2_445 ?
O13 Na2 O34 106.7(4) 2_656 . ?
O13 Na2 O3S 103.2(4) 2_656 . ?
O34 Na2 O3S 88.9(4) . . ?
O13 Na2 O2S 172.6(4) 2_656 2 ?
O34 Na2 O2S 75.4(4) . 2 ?
O3S Na2 O2S 83.8(3) . 2 ?
O13 Na2 O7S 96.1(4) 2_656 . ?
O34 Na2 O7S 156.8(4) . . ?
O3S Na2 O7S 81.2(3) . . ?
O2S Na2 O7S 82.6(3) 2 . ?
O13 Na2 O14 70.0(3) 2_656 2_656 ?
O34 Na2 O14 99.9(4) . 2_656 ?
O3S Na2 O14 170.1(4) . 2_656 ?
O2S Na2 O14 102.7(3) 2 2_656 ?
O7S Na2 O14 92.2(3) . 2_656 ?
O13 Na2 C15 20.5(3) 2_656 2_656 ?
O34 Na2 C15 104.3(4) . 2_656 ?
O3S Na2 C15 123.8(4) . 2_656 ?
O2S Na2 C15 152.4(4) 2 2_656 ?
O7S Na2 C15 98.7(3) . 2_656 ?
O14 Na2 C15 49.7(3) 2_656 2_656 ?
O13 Na2 Na4 142.7(3) 2_656 . ?
O34 Na2 Na4 77.8(3) . . ?
O3S Na2 Na4 39.5(2) . . ?
O2S Na2 Na4 44.4(2) 2 . ?
O7S Na2 Na4 81.3(2) . . ?
O14 Na2 Na4 146.9(3) 2_656 . ?
C15 Na2 Na4 163.2(3) 2_656 . ?
O13 Na2 Na1 104.3(3) 2_656 2 ?
O34 Na2 Na1 112.0(3) . 2 ?
O3S Na2 Na1 138.4(3) . 2 ?
O2S Na2 Na1 68.5(2) 2 2 ?
O7S Na2 Na1 65.4(2) . 2 ?
O14 Na2 Na1 41.6(2) 2_656 2 ?
C15 Na2 Na1 86.8(3) 2_656 2 ?
Na4 Na2 Na1 108.1(2) . 2 ?
O13 Na2 Na5 135.3(3) 2_656 1_655 ?
O34 Na2 Na5 118.0(3) . 1_655 ?
O3S Na2 Na5 77.8(2) . 1_655 ?
O2S Na2 Na5 43.3(2) 2 1_655 ?
O7S Na2 Na5 39.4(2) . 1_655 ?
O14 Na2 Na5 101.8(2) 2_656 1_655 ?
C15 Na2 Na5 133.5(3) 2_656 1_655 ?
Na4 Na2 Na5 54.02(12) . 1_655 ?
Na1 Na2 Na5 60.71(12) 2 1_655 ?
O44 Na3 O54 90.6(4) . . ?
O44 Na3 O6S 97.7(4) . 1_455 ?
O54 Na3 O6S 171.6(4) . 1_455 ?
O44 Na3 O53 112.1(4) . . ?
O54 Na3 O53 71.5(4) . . ?
O6S Na3 O53 106.5(4) 1_455 . ?
O44 Na3 O4S 83.7(4) . . ?
O54 Na3 O4S 82.4(4) . . ?
O6S Na3 O4S 96.9(4) 1_455 . ?
O53 Na3 O4S 149.1(4) . . ?
O44 Na3 O1S 149.9(4) . . ?
O54 Na3 O1S 101.8(4) . . ?
O6S Na3 O1S 70.2(3) 1_455 . ?
O53 Na3 O1S 97.9(3) . . ?
O4S Na3 O1S 71.0(3) . . ?
O44 Na3 C56 94.7(4) . . ?
O54 Na3 C56 21.1(4) . . ?
O6S Na3 C56 157.4(4) 1_455 . ?
O53 Na3 C56 51.0(4) . . ?
O4S Na3 C56 103.3(4) . . ?
O1S Na3 C56 106.7(4) . . ?
O44 Na3 C55 105.4(5) . . ?
O54 Na3 C55 50.3(4) . . ?
O6S Na3 C55 128.0(4) 1_455 . ?
O53 Na3 C55 21.5(4) . . ?
O4S Na3 C55 131.1(4) . . ?
O1S Na3 C55 103.6(4) . . ?
C56 Na3 C55 29.6(4) . . ?
O44 Na3 Na4 98.8(4) . 1_455 ?
O54 Na3 Na4 126.2(4) . 1_455 ?
O6S Na3 Na4 51.0(3) 1_455 1_455 ?
O53 Na3 Na4 144.8(3) . 1_455 ?
O4S Na3 Na4 46.9(2) . 1_455 ?
O1S Na3 Na4 51.8(2) . 1_455 ?
C56 Na3 Na4 144.9(4) . 1_455 ?
C55 Na3 Na4 155.4(4) . 1_455 ?
O4S Na4 O33 96.7(4) 1_655 . ?
O4S Na4 O3S 166.9(4) 1_655 . ?
O33 Na4 O3S 91.3(4) . . ?
O4S Na4 O6S 98.5(4) 1_655 . ?
O33 Na4 O6S 113.9(4) . . ?
O3S Na4 O6S 87.7(3) . . ?
O4S Na4 O2S 89.7(3) 1_655 2 ?
O33 Na4 O2S 77.0(4) . 2 ?
O3S Na4 O2S 81.9(3) . 2 ?
O6S Na4 O2S 165.1(4) . 2 ?
O4S Na4 O1S 77.4(3) 1_655 1_655 ?
O33 Na4 O1S 171.4(4) . 1_655 ?
O3S Na4 O1S 93.5(3) . 1_655 ?
O6S Na4 O1S 73.5(3) . 1_655 ?
O2S Na4 O1S 96.5(3) 2 1_655 ?
O4S Na4 Na3 50.5(3) 1_655 1_655 ?
O33 Na4 Na3 122.0(3) . 1_655 ?
O3S Na4 Na3 132.0(3) . 1_655 ?
O6S Na4 Na3 49.1(2) . 1_655 ?
O2S Na4 Na3 134.8(3) 2 1_655 ?
O1S Na4 Na3 58.9(3) 1_655 1_655 ?
O4S Na4 Na5 79.2(3) 1_655 1_655 ?
O33 Na4 Na5 126.8(4) . 1_655 ?
O3S Na4 Na5 87.7(2) . 1_655 ?
O6S Na4 Na5 119.2(3) . 1_655 ?
O2S Na4 Na5 50.2(2) 2 1_655 ?
O1S Na4 Na5 46.4(2) 1_655 1_655 ?
Na3 Na4 Na5 96.0(2) 1_655 1_655 ?
O4S Na4 Na2 130.7(3) 1_655 . ?
O33 Na4 Na2 80.3(3) . . ?
O3S Na4 Na2 40.6(2) . . ?
O6S Na4 Na2 127.9(3) . . ?
O2S Na4 Na2 41.3(2) 2 . ?
O1S Na4 Na2 98.7(3) 1_655 . ?
Na3 Na4 Na2 157.6(2) 1_655 . ?
Na5 Na4 Na2 65.27(14) 1_655 . ?
O32 Na5 O5S 92.3(4) . 2 ?
O32 Na5 O8S 93.6(4) . . ?
O5S Na5 O8S 88.9(3) 2 . ?
O32 Na5 O7S 89.2(4) . 1_455 ?
O5S Na5 O7S 98.4(3) 2 1_455 ?
O8S Na5 O7S 172.0(4) . 1_455 ?
O32 Na5 O1S 94.4(3) . . ?
O5S Na5 O1S 163.7(4) 2 . ?
O8S Na5 O1S 75.8(3) . . ?
O7S Na5 O1S 96.6(3) 1_455 . ?
O32 Na5 O2S 163.1(4) . 2_455 ?
O5S Na5 O2S 78.6(3) 2 2_455 ?
O8S Na5 O2S 100.4(3) . 2_455 ?
O7S Na5 O2S 78.3(3) 1_455 2_455 ?
O1S Na5 O2S 98.2(3) . 2_455 ?
O32 Na5 Na4 143.1(3) . 1_455 ?
O5S Na5 Na4 124.6(3) 2 1_455 ?
O8S Na5 Na4 86.4(3) . 1_455 ?
O7S Na5 Na4 86.9(2) 1_455 1_455 ?
O1S Na5 Na4 49.8(2) . 1_455 ?
O2S Na5 Na4 48.4(2) 2_455 1_455 ?
O32 Na5 Na1 99.2(3) . 2_455 ?
O5S Na5 Na1 36.0(2) 2 2_455 ?
O8S Na5 Na1 123.3(3) . 2_455 ?
O7S Na5 Na1 63.4(2) 1_455 2_455 ?
O1S Na5 Na1 155.4(3) . 2_455 ?
O2S Na5 Na1 65.1(2) 2_455 2_455 ?
Na4 Na5 Na1 111.6(2) 1_455 2_455 ?
O32 Na5 Na2 128.0(3) . 1_455 ?
O5S Na5 Na2 90.1(3) 2 1_455 ?
O8S Na5 Na2 138.4(3) . 1_455 ?
O7S Na5 Na2 39.3(2) 1_455 1_455 ?
O1S Na5 Na2 97.5(3) . 1_455 ?
O2S Na5 Na2 39.1(2) 2_455 1_455 ?
Na4 Na5 Na2 60.71(12) 1_455 1_455 ?
Na1 Na5 Na2 58.02(12) 2_455 1_455 ?
Na5 O1S Na4 83.8(3) . 1_455 ?
Na5 O1S Na3 130.8(4) . . ?
Na4 O1S Na3 69.3(2) 1_455 . ?
Na2 O2S Na4 94.2(3) 2_545 2_545 ?
Na2 O2S Na5 97.6(3) 2_545 2_445 ?
Na4 O2S Na5 81.4(3) 2_545 2_445 ?
Na4 O3S Na2 99.9(3) . . ?
Na4 O4S Na3 82.6(3) 1_455 . ?
Na5 O5S Na1 108.1(4) 2_545 1_655 ?
Na3 O6S Na4 79.9(3) 1_655 . ?
Na2 O7S Na5 101.3(3) . 1_655 ?

loop_
_geom_bond_atom_site_label_1
_geom_bond_atom_site_label_2
_geom_bond_distance
_geom_bond_site_symmetry_2
_geom_bond_publ_flag
Ru1 N11 1.618(14) . ?
Ru1 N12 1.954(13) . ?
Ru1 O12 1.963(10) . ?
Ru1 O11 1.969(9) . ?
Ru1 N13 1.998(10) . ?
O11 C11 1.46(2) . ?
O12 C20 1.46(2) . ?
O13 C15 1.23(2) . ?
O13 Na2 2.289(10) 2_646 ?
O14 C16 1.239(14) . ?
O14 Na1 2.441(9) 1_656 ?
O14 Na2 2.525(10) 2_646 ?
N12 C15 1.36(2) . ?
N12 C12 1.48(2) . ?
N13 C16 1.33(2) . ?
N13 C17 1.51(2) . ?
C11 C12 1.55(2) . ?
C12 C13 1.47(2) . ?
C12 C14 1.54(2) . ?
C15 C16 1.55(2) . ?
C15 Na2 3.072(13) 2_646 ?
C17 C18 1.42(2) . ?
C17 C19 1.53(2) . ?
C17 C20 1.54(2) . ?
Ru2 N21 1.567(13) . ?
Ru2 O25 1.866(7) . ?
Ru2 O21 1.960(8) . ?
Ru2 N23 1.984(11) . ?
Ru2 N22 1.992(11) . ?
Ru2 O22 1.993(9) . ?
O21 C21 1.434(15) . ?
O22 C30 1.43(2) . ?
O23 C25 1.244(14) . ?
O23 Na1 2.531(9) . ?
O24 C26 1.20(2) . ?
O24 Na1 2.368(10) . ?
N22 C25 1.33(2) . ?
N22 C22 1.47(2) . ?
N23 C26 1.34(2) . ?
N23 C27 1.47(2) . ?
C21 C22 1.56(2) . ?
C22 C24 1.50(2) . ?
C22 C23 1.55(2) . ?
C25 C26 1.56(2) . ?
C27 C28 1.51(2) . ?
C27 C29 1.55(2) . ?
C27 C30 1.55(2) . ?
Ru3 N31 1.602(15) . ?
Ru3 O35 1.868(6) . ?
Ru3 O32 1.966(9) . ?
Ru3 N33 1.969(12) . ?
Ru3 N32 1.974(11) . ?
Ru3 O31 1.991(9) . ?
O31 C31 1.44(2) . ?
O32 C40 1.50(3) . ?
O32 Na5 2.324(10) . ?
O33 C35 1.214(15) . ?
O33 Na4 2.280(10) . ?
O34 C36 1.20(2) . ?
O34 Na2 2.312(10) . ?
N32 C35 1.38(2) . ?
N32 C32 1.49(2) . ?
N33 C36 1.36(2) . ?
N33 C37 1.48(2) . ?
C31 C32 1.52(2) . ?
C32 C33 1.52(2) . ?
C32 C34 1.52(2) . ?
C35 C36 1.55(2) . ?
C37 C40 1.45(3) . ?
C37 C38 1.58(5) . ?
C37 C39 1.57(4) . ?
Ru4 N41 1.59(2) . ?
Ru4 O45 1.758(11) . ?
Ru4 N42 1.956(13) . ?
Ru4 N43 1.974(12) . ?
Ru4 O42 2.001(10) . ?
Ru4 O41 2.005(9) . ?
O41 C41 1.40(3) . ?
O41 Na1 2.369(9) . ?
O42 C50 1.38(2) . ?
O43 C45 1.21(2) . ?
O44 C46 1.22(2) . ?
O44 Na3 2.290(11) . ?
N42 C45 1.36(2) . ?
N42 C42 1.49(2) . ?
N43 C46 1.32(2) . ?
N43 C47 1.46(2) . ?
C41 C42 1.48(3) . ?
C42 C44 1.51(3) . ?
C42 C43 1.52(3) . ?
C45 C46 1.60(2) . ?
C47 C49 1.47(3) . ?
C47 C50 1.55(2) . ?
C47 C48 1.62(3) . ?
Ru5A N51A 1.58(2) . ?
Ru5A Ru5B 1.769(4) . ?
Ru5A O55A 1.769(4) . ?
Ru5A N53A 1.940(14) . ?
Ru5A O51 1.966(12) . ?
Ru5A N52A 1.97(2) . ?
Ru5A O52 1.972(9) . ?
Ru5A N52B 2.37(4) . ?
Ru5A N53B 2.41(3) . ?
O55B N51A 1.58(2) . ?
O55B O55A 1.769(4) . ?
O55B Ru5B 1.769(4) . ?
O51 C51 1.40(3) . ?
O51 Ru5B 2.133(12) . ?
O52 C60 1.40(2) . ?
O52 Ru5B 1.933(10) . ?
O53 C55 1.22(2) . ?
O53 Na3 2.378(11) . ?
O54 C56 1.19(2) . ?
O54 Na3 2.350(11) . ?
O55A N51B 1.62(5) . ?
Ru5B N51B 1.62(5) . ?
Ru5B N53B 1.99(3) . ?
Ru5B N52B 2.00(4) . ?
Ru5B N53A 2.238(15) . ?
Ru5B N52A 2.38(2) . ?
N52A N52B 0.97(4) . ?
N52A C55 1.37(2) . ?
N52A C52 1.52(2) . ?
N52B C55 1.44(4) . ?
N52B C52 1.63(4) . ?
N53A N53B 0.88(3) . ?
N53A C56 1.37(2) . ?
N53A C57 1.51(2) . ?
N53B C57 1.43(4) . ?
N53B C56 1.47(3) . ?
N53B C59 1.88(4) . ?
C51 C52 1.55(3) . ?
C52 C53 1.45(3) . ?
C52 C54 1.50(4) . ?
C55 C56 1.55(2) . ?
C55 Na3 3.07(2) . ?
C56 Na3 3.025(15) . ?
C57 C59 1.50(3) . ?
C57 C60 1.51(2) . ?
C57 C58 1.55(3) . ?
Na1 O5S 2.327(10) 1_455 ?
Na1 O14 2.441(9) 1_454 ?
Na1 Na2 3.660(7) 2_545 ?
Na1 Na5 3.763(7) 2_445 ?
Na2 O13 2.289(10) 2_656 ?
Na2 O3S 2.402(9) . ?
Na2 O2S 2.406(9) 2 ?
Na2 O7S 2.443(9) . ?
Na2 O14 2.525(10) 2_656 ?
Na2 C15 3.072(13) 2_656 ?
Na2 Na4 3.633(6) . ?
Na2 Na1 3.660(7) 2 ?
Na2 Na5 3.783(6) 1_655 ?
Na3 O6S 2.369(9) 1_455 ?
Na3 O4S 2.399(10) . ?
Na3 O1S 2.822(11) . ?
Na3 Na4 3.085(7) 1_455 ?
Na4 O4S 2.272(9) 1_655 ?
Na4 O3S 2.345(9) . ?
Na4 O6S 2.434(11) . ?
Na4 O2S 2.550(11) 2 ?
Na4 O1S 2.591(9) 1_655 ?
Na4 Na3 3.085(7) 1_655 ?
Na4 Na5 3.371(7) 1_655 ?
Na5 O5S 2.321(9) 2 ?
Na5 O8S 2.433(10) . ?
Na5 O7S 2.449(10) 1_455 ?
Na5 O1S 2.454(10) . ?
Na5 O2S 2.618(9) 2_455 ?
Na5 Na4 3.371(7) 1_455 ?
Na5 Na1 3.763(7) 2_455 ?
Na5 Na2 3.783(6) 1_455 ?
O1S Na4 2.591(9) 1_455 ?
O2S Na2 2.406(9) 2_545 ?
O2S Na4 2.550(11) 2_545 ?
O2S Na5 2.618(9) 2_445 ?
O4S Na4 2.272(9) 1_455 ?
O5S Na5 2.321(9) 2_545 ?
O5S Na1 2.327(10) 1_655 ?
O6S Na3 2.369(9) 1_655 ?
O7S Na5 2.449(10) 1_655 ?
